data_4075465
loop_
_publ_author_name
'Malyshev, Denis A.'
'Scott, Natalie M.'
'Marion, Nicolas'
'Stevens, Edwin D.'
'Ananikov, Valentine P.'
'Beletskaya, Irina P.'
'Nolan, Steven P.'

_publ_section_title
;
 Homogeneous Nickel Catalysts for the Selective Transfer of a Single
 Arylthio Group in the Catalytic Hydrothiolation of Alkynes
;
_journal_issue 19
_journal_name_full Organometallics
_journal_page_first 4462
_journal_paper_doi 10.1021/om060302v
_journal_volume 25
_journal_year 2006
_chemical_formula_sum 'C38 H48 N2 Ni S'
_chemical_formula_weight 623.55
_chemical_name_systematic
; 
 ? 
;
_space_group_IT_number 14
_symmetry_cell_setting monoclinic
_symmetry_space_group_name_Hall '-P 2ybc'
_symmetry_space_group_name_H-M 'P 1 21/c 1'
_atom_sites_solution_hydrogens geom
_atom_sites_solution_primary direct
_atom_sites_solution_secondary difmap
_audit_creation_method SHELXL-97
_cell_angle_alpha 90.00
_cell_angle_beta 102.328(3)
_cell_angle_gamma 90.00
_cell_formula_units_Z 4
_cell_length_a 20.218(3)
_cell_length_b 14.776(2)
_cell_length_c 11.5831(18)
_cell_measurement_reflns_used 19891
_cell_measurement_temperature 150(2)
_cell_measurement_theta_max 30.559
_cell_measurement_theta_min 2.264
_cell_volume 3380.6(9)
_computing_cell_refinement 'Bruker SMART'
_computing_data_collection 'Bruker SMART'
_computing_data_reduction 'Bruker SAINT'
_computing_molecular_graphics 'Bruker SHELXTL'
_computing_publication_material 'Bruker SHELXTL'
_computing_structure_refinement 'SHELXL-97 (Sheldrick, 1997)'
_computing_structure_solution 'SHELXS-97 (Sheldrick, 1990)'
_diffrn_ambient_temperature 150(2)
_diffrn_measured_fraction_theta_full 0.998
_diffrn_measured_fraction_theta_max 0.998
_diffrn_measurement_device_type 'CCD area detector'
_diffrn_measurement_method 'phi and omega scans'
_diffrn_radiation_monochromator graphite
_diffrn_radiation_source 'fine-focus sealed tube'
_diffrn_radiation_type MoK\a
_diffrn_radiation_wavelength 0.71073
_diffrn_reflns_av_R_equivalents 0.0981
_diffrn_reflns_av_sigmaI/netI 0.0580
_diffrn_reflns_limit_h_max 19
_diffrn_reflns_limit_h_min -19
_diffrn_reflns_limit_k_max 14
_diffrn_reflns_limit_k_min -14
_diffrn_reflns_limit_l_max 11
_diffrn_reflns_limit_l_min -11
_diffrn_reflns_number 19953
_diffrn_reflns_theta_full 20.00
_diffrn_reflns_theta_max 20.00
_diffrn_reflns_theta_min 2.06
_exptl_absorpt_coefficient_mu 0.664
_exptl_absorpt_correction_T_max 1.000000
_exptl_absorpt_correction_T_min 0.362786
_exptl_absorpt_correction_type empirical
_exptl_crystal_colour Red
_exptl_crystal_density_diffrn 1.225
_exptl_crystal_density_meas 0
_exptl_crystal_density_method 'not measured'
_exptl_crystal_description Plate
_exptl_crystal_F_000 1336
_exptl_crystal_size_max 0.7
_exptl_crystal_size_mid 0.3
_exptl_crystal_size_min 0.2
_refine_diff_density_max 0.798
_refine_diff_density_min -0.860
_refine_diff_density_rms 0.107
_refine_ls_extinction_coef 0.0026(7)
_refine_ls_extinction_expression Fc^*^=kFc[1+0.001xFc^2^\l^3^/sin(2\q)]^-1/4^
_refine_ls_extinction_method SHELXL
_refine_ls_goodness_of_fit_ref 1.118
_refine_ls_hydrogen_treatment mixed
_refine_ls_matrix_type full
_refine_ls_number_parameters 388
_refine_ls_number_reflns 3150
_refine_ls_number_restraints 430
_refine_ls_restrained_S_all 1.069
_refine_ls_R_factor_all 0.0884
_refine_ls_R_factor_gt 0.0744
_refine_ls_shift/su_max 0.054
_refine_ls_shift/su_mean 0.004
_refine_ls_structure_factor_coef Fsqd
_refine_ls_weighting_details 'calc w=1/[\s^2^(Fo^2^)+(0.0878P)^2^+21.7033P] where P=(Fo^2^+2Fc^2^)/3'
_refine_ls_weighting_scheme calc
_refine_ls_wR_factor_gt 0.1913
_refine_ls_wR_factor_ref 0.1964
_reflns_number_gt 2578
_reflns_number_total 3150
_reflns_threshold_expression >2sigma(I)
_cod_data_source_file om060302vsi20060405_105732.cif
_cod_data_source_block nol312
_cod_depositor_comments
;
The following automatic conversions were performed:

'_symmetry_cell_setting' value 'Monoclinic' changed to 'monoclinic'
according to /home/saulius/struct/CIF-dictionaries/cif_core.dic
dictionary named 'cif_core.dic' version 2.4.1 from
2010-06-29.

'_exptl_absorpt_correction_type' value 'Empirical'
changed to 'empirical' according to
/home/saulius/struct/CIF-dictionaries/cif_core.dic dictionary named
'cif_core.dic' version 2.4.1 from 2010-06-29.

Automatic conversion script
Id: cif_fix_values 1715 2011-07-08 13:25:40Z adriana 
;
_cod_original_sg_symbol_H-M P2(1)/c
_cod_database_code 4075465

loop_
_symmetry_equiv_pos_as_xyz
'x, y, z'
'-x, y+1/2, -z+1/2'
'-x, -y, -z'
'x, -y-1/2, z-1/2'

loop_
_atom_site_label
_atom_site_type_symbol
_atom_site_fract_x
_atom_site_fract_y
_atom_site_fract_z
_atom_site_U_iso_or_equiv
_atom_site_adp_type
_atom_site_occupancy
_atom_site_symmetry_multiplicity
_atom_site_calc_flag
_atom_site_refinement_flags
Ni1 Ni 0.20283(5) 0.51318(7) 0.57424(8) 0.0229(5) Uani 1 1 d U
S1 S 0.24924(11) 0.63030(14) 0.50657(16) 0.0260(6) Uani 1 1 d U
N1 N 0.2059(3) 0.5869(4) 0.8063(5) 0.0153(13) Uani 1 1 d U
C1 C 0.2402(4) 0.5489(5) 0.7316(6) 0.0133(15) Uani 1 1 d U
N2 N 0.3065(3) 0.5499(4) 0.7815(5) 0.0181(14) Uani 1 1 d U
C2 C 0.2516(3) 0.6165(5) 0.9175(6) 0.0192(16) Uani 1 1 d U
H2A H 0.2432 0.5816 0.9859 0.023 Uiso 1 1 calc R
H2B H 0.2458 0.6818 0.9320 0.023 Uiso 1 1 calc R
C3 C 0.3203(4) 0.5975(6) 0.8962(6) 0.0245(18) Uani 1 1 d U
H3A H 0.3456 0.6543 0.8919 0.029 Uiso 1 1 calc R
H3B H 0.3466 0.5588 0.9594 0.029 Uiso 1 1 calc R
C4 C 0.1337(4) 0.5880(5) 0.7960(6) 0.0179(15) Uani 1 1 d U
C5 C 0.1062(4) 0.5197(5) 0.8580(7) 0.0248(16) Uani 1 1 d U
C6 C 0.0370(4) 0.5244(6) 0.8557(7) 0.0301(18) Uani 1 1 d U
H6 H 0.0168 0.4798 0.8960 0.036 Uiso 1 1 calc R
C7 C -0.0023(4) 0.5928(6) 0.7959(7) 0.0338(19) Uani 1 1 d U
H7 H -0.0491 0.5952 0.7968 0.041 Uiso 1 1 calc R
C8 C 0.0253(4) 0.6579(6) 0.7346(6) 0.0302(18) Uani 1 1 d U
H8 H -0.0029 0.7032 0.6916 0.036 Uiso 1 1 calc R
C9 C 0.0945(4) 0.6574(5) 0.7356(6) 0.0221(16) Uani 1 1 d U
C10 C 0.1219(4) 0.7328(5) 0.6702(6) 0.0246(17) Uani 1 1 d U
H10 H 0.1710 0.7202 0.6741 0.029 Uiso 1 1 calc R
C11 C 0.1169(4) 0.8230(6) 0.7285(7) 0.034(2) Uani 1 1 d U
H11A H 0.0693 0.8360 0.7282 0.051 Uiso 1 1 calc R
H11B H 0.1351 0.8704 0.6850 0.051 Uiso 1 1 calc R
H11C H 0.1429 0.8211 0.8102 0.051 Uiso 1 1 calc R
C12 C 0.0858(4) 0.7369(6) 0.5382(6) 0.037(2) Uani 1 1 d U
H12A H 0.0376 0.7497 0.5319 0.055 Uiso 1 1 calc R
H12B H 0.0909 0.6787 0.5005 0.055 Uiso 1 1 calc R
H12C H 0.1061 0.7850 0.4988 0.055 Uiso 1 1 calc R
C13 C 0.1466(5) 0.4426(5) 0.9196(7) 0.0331(19) Uani 1 1 d U
H13 H 0.1917 0.4425 0.8969 0.040 Uiso 1 1 calc R
C14 C 0.1589(5) 0.4498(7) 1.0568(7) 0.046(2) Uani 1 1 d U
H14A H 0.1847 0.5048 1.0833 0.069 Uiso 1 1 calc R
H14B H 0.1844 0.3968 1.0927 0.069 Uiso 1 1 calc R
H14C H 0.1152 0.4521 1.0807 0.069 Uiso 1 1 calc R
C15 C 0.1123(6) 0.3515(6) 0.8837(9) 0.057(3) Uani 1 1 d U
H15A H 0.0706 0.3474 0.9136 0.086 Uiso 1 1 calc R
H15B H 0.1430 0.3024 0.9174 0.086 Uiso 1 1 calc R
H15C H 0.1015 0.3465 0.7974 0.086 Uiso 1 1 calc R
C16 C 0.3581(4) 0.5023(5) 0.7369(6) 0.0222(16) Uani 1 1 d U
C17 C 0.3582(4) 0.4086(6) 0.7404(7) 0.0305(18) Uani 1 1 d U
C18 C 0.4059(5) 0.3622(6) 0.6908(8) 0.040(2) Uani 1 1 d U
H18 H 0.4056 0.2979 0.6888 0.048 Uiso 1 1 calc R
C19 C 0.4536(5) 0.4098(6) 0.6447(8) 0.041(2) Uani 1 1 d U
H19 H 0.4854 0.3780 0.6104 0.049 Uiso 1 1 calc R
C20 C 0.4548(4) 0.5016(6) 0.6486(7) 0.0330(19) Uani 1 1 d U
H20 H 0.4887 0.5331 0.6190 0.040 Uiso 1 1 calc R
C21 C 0.4078(4) 0.5507(5) 0.6948(6) 0.0229(16) Uani 1 1 d U
C22 C 0.4148(4) 0.6513(6) 0.7062(7) 0.0299(18) Uani 1 1 d U
H22 H 0.3704 0.6765 0.7158 0.036 Uiso 1 1 calc R
C23 C 0.4684(4) 0.6748(7) 0.8183(8) 0.047(2) Uani 1 1 d U
H23A H 0.4578 0.6430 0.8863 0.070 Uiso 1 1 calc R
H23B H 0.4682 0.7403 0.8321 0.070 Uiso 1 1 calc R
H23C H 0.5133 0.6562 0.8076 0.070 Uiso 1 1 calc R
C24 C 0.4342(4) 0.6983(6) 0.5996(8) 0.037(2) Uani 1 1 d U
H24A H 0.4790 0.6776 0.5916 0.056 Uiso 1 1 calc R
H24B H 0.4351 0.7640 0.6116 0.056 Uiso 1 1 calc R
H24C H 0.4008 0.6833 0.5276 0.056 Uiso 1 1 calc R
C25 C 0.3120(5) 0.3540(6) 0.8035(7) 0.040(2) Uani 1 1 d U
H25 H 0.2688 0.3886 0.7969 0.048 Uiso 1 1 calc R
C26 C 0.3454(6) 0.3458(8) 0.9359(8) 0.072(3) Uani 1 1 d U
H26A H 0.3902 0.3181 0.9446 0.107 Uiso 1 1 calc R
H26B H 0.3171 0.3080 0.9754 0.107 Uiso 1 1 calc R
H26C H 0.3500 0.4062 0.9719 0.107 Uiso 1 1 calc R
C27 C 0.2941(6) 0.2602(6) 0.7516(9) 0.055(3) Uani 1 1 d U
H27A H 0.2773 0.2651 0.6660 0.083 Uiso 1 1 calc R
H27B H 0.2589 0.2334 0.7875 0.083 Uiso 1 1 calc R
H27C H 0.3345 0.2217 0.7680 0.083 Uiso 1 1 calc R
C28 C 0.1558(5) 0.3891(6) 0.5867(8) 0.0409(19) Uani 1 1 d U
H28 H 0.1666 0.3559 0.6586 0.049 Uiso 1 1 calc R
C29 C 0.1013(5) 0.4523(6) 0.5543(7) 0.0377(19) Uani 1 1 d U
H29 H 0.0683 0.4656 0.5993 0.045 Uiso 1 1 calc R
C30 C 0.1046(5) 0.4900(7) 0.4486(7) 0.042(2) Uani 1 1 d U
H30 H 0.0744 0.5339 0.4067 0.051 Uiso 1 1 calc R
C31 C 0.1621(5) 0.4515(6) 0.4117(7) 0.040(2) Uani 1 1 d U
H31 H 0.1779 0.4687 0.3433 0.048 Uiso 1 1 calc R
C32 C 0.1913(5) 0.3847(6) 0.4924(7) 0.0425(19) Uani 1 1 d U
H32 H 0.2271 0.3447 0.4858 0.051 Uiso 1 1 calc R
C33 C 0.2918(4) 0.5906(5) 0.3962(6) 0.0228(17) Uani 1 1 d U
C34 C 0.2952(4) 0.6489(6) 0.3009(6) 0.0248(18) Uani 1 1 d U
H34 H 0.2722 0.7053 0.2933 0.030 Uiso 1 1 calc R
C35 C 0.3320(4) 0.6235(6) 0.2190(7) 0.0301(19) Uani 1 1 d U
H35 H 0.3351 0.6637 0.1565 0.036 Uiso 1 1 calc R
C36 C 0.3639(4) 0.5419(6) 0.2257(7) 0.0314(19) Uani 1 1 d U
H36 H 0.3884 0.5249 0.1677 0.038 Uiso 1 1 calc R
C37 C 0.3602(4) 0.4840(6) 0.3186(7) 0.0316(19) Uani 1 1 d U
H37 H 0.3824 0.4270 0.3244 0.038 Uiso 1 1 calc R
C38 C 0.3245(4) 0.5088(6) 0.4021(7) 0.0295(19) Uani 1 1 d U
H38 H 0.3224 0.4685 0.4651 0.035 Uiso 1 1 calc R

loop_
_atom_site_aniso_label
_atom_site_aniso_U_11
_atom_site_aniso_U_22
_atom_site_aniso_U_33
_atom_site_aniso_U_23
_atom_site_aniso_U_13
_atom_site_aniso_U_12
Ni1 0.0370(7) 0.0286(7) 0.0049(6) -0.0077(5) 0.0087(5) -0.0074(5)
S1 0.0435(14) 0.0306(13) 0.0072(11) -0.0018(9) 0.0131(9) 0.0007(10)
N1 0.0191(19) 0.017(2) 0.0107(19) -0.0021(16) 0.0044(15) -0.0008(16)
C1 0.018(2) 0.013(2) 0.010(2) -0.0015(16) 0.0056(16) -0.0007(17)
N2 0.027(3) 0.024(3) 0.005(3) -0.002(3) 0.008(2) 0.001(3)
C2 0.022(2) 0.020(2) 0.015(2) -0.0018(17) 0.0035(16) -0.0001(17)
C3 0.030(4) 0.031(5) 0.012(4) -0.011(3) 0.004(3) -0.003(4)
C4 0.021(2) 0.019(2) 0.014(2) -0.0031(17) 0.0065(16) -0.0016(17)
C5 0.029(2) 0.026(2) 0.021(2) -0.0032(17) 0.0086(17) -0.0024(17)
C6 0.040(4) 0.041(5) 0.014(4) -0.014(3) 0.017(4) -0.019(3)
C7 0.031(4) 0.056(5) 0.017(4) -0.016(4) 0.011(3) -0.009(3)
C8 0.032(4) 0.049(5) 0.009(4) -0.009(3) 0.005(3) 0.000(4)
C9 0.024(2) 0.024(2) 0.018(2) -0.0025(17) 0.0049(17) 0.0004(17)
C10 0.034(4) 0.034(4) 0.006(3) 0.006(3) 0.005(3) 0.004(4)
C11 0.052(6) 0.037(4) 0.013(4) 0.005(4) 0.009(4) -0.003(4)
C12 0.054(6) 0.052(6) 0.005(4) 0.007(4) 0.006(4) 0.012(5)
C13 0.058(5) 0.026(4) 0.022(4) 0.002(3) 0.024(4) -0.005(3)
C14 0.070(7) 0.053(6) 0.022(4) 0.012(4) 0.025(4) 0.003(5)
C15 0.103(8) 0.027(5) 0.055(6) -0.006(4) 0.048(6) -0.015(5)
C16 0.031(4) 0.026(3) 0.011(4) 0.002(3) 0.008(3) 0.003(3)
C17 0.048(5) 0.027(4) 0.020(4) 0.003(3) 0.015(3) 0.006(3)
C18 0.061(5) 0.022(4) 0.043(5) 0.001(4) 0.024(4) 0.007(4)
C19 0.051(5) 0.039(4) 0.040(5) 0.005(4) 0.025(4) 0.013(4)
C20 0.038(5) 0.036(4) 0.031(5) 0.006(4) 0.018(4) 0.006(4)
C21 0.028(4) 0.029(4) 0.013(4) 0.006(3) 0.006(3) 0.003(3)
C22 0.031(4) 0.032(4) 0.029(4) 0.000(4) 0.012(3) 0.001(4)
C23 0.044(6) 0.058(6) 0.040(5) -0.013(5) 0.012(4) -0.019(5)
C24 0.039(5) 0.034(5) 0.045(5) 0.003(4) 0.022(4) -0.002(4)
C25 0.063(6) 0.031(4) 0.031(4) 0.007(4) 0.022(4) -0.001(4)
C26 0.116(9) 0.071(8) 0.030(5) 0.024(5) 0.020(5) -0.006(7)
C27 0.094(8) 0.030(5) 0.052(6) 0.005(4) 0.040(6) -0.001(5)
C28 0.063(5) 0.039(4) 0.022(4) -0.010(3) 0.013(4) -0.018(3)
C29 0.047(4) 0.049(5) 0.019(4) -0.018(4) 0.010(4) -0.020(3)
C30 0.045(4) 0.061(6) 0.018(4) -0.010(4) 0.002(3) -0.017(4)
C31 0.055(5) 0.057(5) 0.009(3) -0.018(3) 0.011(3) -0.024(4)
C32 0.063(5) 0.040(4) 0.027(4) -0.023(3) 0.016(4) -0.016(4)
C33 0.030(4) 0.029(4) 0.010(4) -0.010(3) 0.007(3) -0.002(3)
C34 0.040(5) 0.029(4) 0.005(4) -0.002(3) 0.004(3) 0.001(4)
C35 0.048(5) 0.035(4) 0.009(4) -0.004(4) 0.010(3) -0.007(4)
C36 0.047(5) 0.040(5) 0.010(4) -0.012(3) 0.012(4) -0.002(4)
C37 0.040(5) 0.029(4) 0.029(4) -0.010(3) 0.014(4) -0.002(4)
C38 0.046(5) 0.027(4) 0.020(4) -0.001(3) 0.015(3) 0.001(4)

loop_
_atom_type_symbol
_atom_type_description
_atom_type_scat_dispersion_real
_atom_type_scat_dispersion_imag
_atom_type_scat_source
C C 0.0033 0.0016 'International Tables Vol C Tables 4.2.6.8 and 6.1.1.4'
H H 0.0000 0.0000 'International Tables Vol C Tables 4.2.6.8 and 6.1.1.4'
N N 0.0061 0.0033 'International Tables Vol C Tables 4.2.6.8 and 6.1.1.4'
S S 0.1246 0.1234 'International Tables Vol C Tables 4.2.6.8 and 6.1.1.4'
Ni Ni 0.3393 1.1124 'International Tables Vol C Tables 4.2.6.8 and 6.1.1.4'

loop_
_geom_angle_atom_site_label_1
_geom_angle_atom_site_label_2
_geom_angle_atom_site_label_3
_geom_angle
C1 Ni1 C28 105.8(3)
C1 Ni1 C31 170.3(3)
C28 Ni1 C31 65.3(3)
C1 Ni1 C32 131.8(3)
C28 Ni1 C32 39.8(3)
C31 Ni1 C32 38.9(3)
C1 Ni1 S1 90.6(2)
C28 Ni1 S1 162.9(2)
C31 Ni1 S1 97.9(3)
C32 Ni1 S1 124.3(2)
C1 Ni1 C29 112.6(3)
C28 Ni1 C29 38.9(3)
C31 Ni1 C29 63.3(3)
C32 Ni1 C29 64.9(3)
S1 Ni1 C29 138.1(3)
C1 Ni1 C30 142.1(3)
C28 Ni1 C30 63.5(4)
C31 Ni1 C30 38.8(3)
C32 Ni1 C30 64.6(4)
S1 Ni1 C30 106.2(3)
C29 Ni1 C30 35.7(3)
C33 S1 Ni1 107.8(3)
C1 N1 C4 127.3(6)
C1 N1 C2 111.8(6)
C4 N1 C2 120.1(5)
N1 C1 N2 109.0(6)
N1 C1 Ni1 125.7(5)
N2 C1 Ni1 125.0(5)
C1 N2 C16 125.0(6)
C1 N2 C3 111.8(6)
C16 N2 C3 122.9(6)
N1 C2 C3 103.3(6)
N2 C3 C2 103.7(6)
C9 C4 C5 122.4(7)
C9 C4 N1 120.6(6)
C5 C4 N1 116.8(6)
C6 C5 C4 117.1(7)
C6 C5 C13 119.4(7)
C4 C5 C13 123.4(7)
C7 C6 C5 121.0(8)
C8 C7 C6 121.1(8)
C7 C8 C9 120.4(8)
C4 C9 C8 118.1(7)
C4 C9 C10 124.2(7)
C8 C9 C10 117.7(7)
C11 C10 C9 111.0(6)
C11 C10 C12 110.1(7)
C9 C10 C12 112.1(7)
C5 C13 C15 111.8(8)
C5 C13 C14 112.8(7)
C15 C13 C14 107.4(7)
C17 C16 C21 121.5(7)
C17 C16 N2 118.3(7)
C21 C16 N2 120.2(7)
C16 C17 C18 118.3(7)
C16 C17 C25 122.9(7)
C18 C17 C25 118.6(7)
C19 C18 C17 120.3(8)
C20 C19 C18 120.2(8)
C19 C20 C21 121.6(8)
C20 C21 C16 117.9(7)
C20 C21 C22 119.5(7)
C16 C21 C22 122.4(7)
C21 C22 C24 114.4(7)
C21 C22 C23 109.6(7)
C24 C22 C23 108.6(7)
C27 C25 C17 114.2(7)
C27 C25 C26 109.8(8)
C17 C25 C26 109.5(8)
C29 C28 C32 108.2(8)
C29 C28 Ni1 75.3(5)
C32 C28 Ni1 71.2(5)
C30 C29 C28 108.7(8)
C30 C29 Ni1 72.8(5)
C28 C29 Ni1 65.9(5)
C29 C30 C31 107.6(9)
C29 C30 Ni1 71.5(5)
C31 C30 Ni1 65.8(5)
C32 C31 C30 109.4(8)
C32 C31 Ni1 71.3(5)
C30 C31 Ni1 75.4(5)
C31 C32 C28 105.6(9)
C31 C32 Ni1 69.9(5)
C28 C32 Ni1 69.0(5)
C38 C33 C34 118.2(7)
C38 C33 S1 123.7(6)
C34 C33 S1 118.1(6)
C35 C34 C33 119.7(8)
C36 C35 C34 121.4(8)
C35 C36 C37 119.1(7)
C38 C37 C36 120.3(8)
C37 C38 C33 121.3(8)

loop_
_geom_bond_atom_site_label_1
_geom_bond_atom_site_label_2
_geom_bond_distance
Ni1 C1 1.893(7)
Ni1 C28 2.084(9)
Ni1 C31 2.095(8)
Ni1 C32 2.113(8)
Ni1 S1 2.192(2)
Ni1 C29 2.208(8)
Ni1 C30 2.224(9)
S1 C33 1.786(7)
N1 C1 1.341(9)
N1 C4 1.439(9)
N1 C2 1.482(9)
C1 N2 1.343(9)
N2 C16 1.440(9)
N2 C3 1.476(9)
C2 C3 1.489(10)
C4 C9 1.390(10)
C4 C5 1.418(11)
C5 C6 1.394(11)
C5 C13 1.492(12)
C6 C7 1.378(12)
C7 C8 1.382(12)
C8 C9 1.396(11)
C9 C10 1.518(11)
C10 C11 1.508(11)
C10 C12 1.548(11)
C13 C15 1.530(12)
C13 C14 1.559(11)
C16 C17 1.385(11)
C16 C21 1.403(11)
C17 C18 1.403(11)
C17 C25 1.533(12)
C18 C19 1.389(12)
C19 C20 1.358(12)
C20 C21 1.390(11)
C21 C22 1.497(11)
C22 C24 1.540(11)
C22 C23 1.543(12)
C25 C27 1.523(12)
C25 C26 1.543(13)
C28 C29 1.432(13)
C28 C32 1.430(12)
C29 C30 1.360(12)
C30 C31 1.440(13)
C31 C32 1.400(13)
C33 C38 1.373(11)
C33 C34 1.413(11)
C34 C35 1.376(11)
C35 C36 1.361(11)
C36 C37 1.390(12)
C37 C38 1.374(11)
